data_1100050
loop_
_publ_author_name
'Brandon, J. K.'
'Pearson, W. B.'
'Riley, P. W.'
'Chien, C.'
'Stokhuyzen, R.'

_publ_section_title
;
 \g-Brasses with R cells
;
_journal_issue 4
_journal_name_full 'Acta Crystallographica Section B'
_journal_page_first 1088
_journal_page_last 1095
_journal_paper_doi 10.1107/S0567740877005433
_journal_volume 33
_journal_year 1977
_chemical_formula_sum 'Al16 Cr9.5'
_chemical_name_structure_type Al8Cr5
_space_group_IT_number 160
_symmetry_cell_setting rhombohedral
_symmetry_space_group_name_Hall 'P 3* -2'
_symmetry_space_group_name_H-M 'R 3 m :R'
_cell_angle_alpha 109.13
_cell_angle_beta 109.13
_cell_angle_gamma 109.13
_cell_formula_units_Z 1
_cell_length_a 7.811
_cell_length_b 7.811
_cell_length_c 7.811
_cell_volume 371.42
_cod_depositor_comments
;
 Replacing the _atom_type_symbol data name with the _atom_site_type_symbol
 data name in the ATOM_SITE loop.

 Antanas Vaitkus,
 2018-08-07
;
_cod_original_sg_symbol_H-M 'R 3 m'
_cod_original_formula_sum 'Al16 Cr9.50'
_cod_database_code 1100050

loop_
_symmetry_equiv_pos_as_xyz
x,y,z
z,x,y
y,z,x
y,x,z
x,z,y
z,y,x

loop_
_atom_site_label
_atom_site_symmetry_multiplicity
_atom_site_Wyckoff_symbol
_atom_site_fract_x
_atom_site_fract_y
_atom_site_fract_z
_atom_site_occupancy
_atom_site_type_symbol
Cr1 1 a 0.1795 0.1795 0.1795 0.5000 Cr
Cr2 1 a -0.3071 -0.3071 -0.3071 1.0000 Cr
Cr3 3 b 0.0000 0.0000 0.3451 1.0000 Cr
Cr10 3 b 0.0055 0.0055 -0.2096 0.5000 Cr
Al10 3 b 0.0055 0.0055 -0.2096 0.5000 Al
Cr20 3 b 0.3699 0.3699 0.0306 0.6667 Cr
Al20 3 b 0.3699 0.3699 0.0306 0.3333 Al
Cr30 3 b 0.3608 0.3608 0.5720 0.5000 Cr
Al30 3 b 0.3608 0.3608 0.5720 0.5000 Al
Al1 3 b -0.3608 -0.3608 -0.0095 1.0000 Al
Al2 3 b -0.2709 -0.2709 -0.6270 1.0000 Al
Al3 6 c -0.3179 0.2982 0.0533 1.0000 Al
